data_4323281
loop_
_publ_author_name
'A. D\"ohring'
'R. Goddard'
'P. W. Jolly'
'C. Kr\"uger'
'V. R. Polyakov'

_publ_section_title
;
 Monomer-Trimer Isomerism in 3-Substituted Pentane-2,4-dione Derivatives
 of Nickel(II)
;
_journal_name_full 'Inorganic Chemistry'
_journal_page_first 177
_journal_page_last 183
_journal_paper_doi 10.1021/ic960441c
_journal_volume 36
_journal_year 1997
_chemical_formula_sum 'C26 H30 Ni O4'
_chemical_formula_weight 465.21
_chemical_name_common 'number 11'
_chemical_name_systematic
;
 ?
;
_space_group_IT_number 14
_symmetry_cell_setting monoclinic
_symmetry_space_group_name_Hall '-P 2yab'
_symmetry_space_group_name_H-M 'P 1 21/a 1'
_atom_sites_solution_hydrogens geom
_atom_sites_solution_primary direct
_atom_sites_solution_secondary difmap
_audit_creation_method SHELXL
_cell_angle_alpha 90.00
_cell_angle_beta 109.025(7)
_cell_angle_gamma 90.00
_cell_formula_units_Z 2
_cell_length_a 12.7920(10)
_cell_length_b 6.5030(10)
_cell_length_c 14.9330(10)
_cell_measurement_temperature 293(2)
_cell_volume 1174.4(2)
_computing_structure_refinement 'SHELXL-93 (Sheldrick, 1993)'
_computing_structure_solution 'SHELXS-86 (Sheldrick, 1990)'
_diffrn_ambient_temperature 293(2)
_diffrn_radiation_monochromator graphite
_diffrn_radiation_source 'fine-focus sealed tube'
_diffrn_radiation_type CuK\a
_diffrn_radiation_wavelength 1.54178
_diffrn_reflns_av_R_equivalents 0.0176
_diffrn_reflns_av_sigmaI/netI 0.0518
_diffrn_reflns_limit_h_max 15
_diffrn_reflns_limit_h_min -16
_diffrn_reflns_limit_k_max 7
_diffrn_reflns_limit_k_min 0
_diffrn_reflns_limit_l_max 18
_diffrn_reflns_limit_l_min 0
_diffrn_reflns_number 2426
_diffrn_reflns_theta_max 74.82
_diffrn_reflns_theta_min 3.13
_exptl_absorpt_coefficient_mu 1.419
_exptl_crystal_density_diffrn 1.316
_exptl_crystal_F_000 492
_exptl_crystal_size_max 0.56
_exptl_crystal_size_mid 0.32
_exptl_crystal_size_min 0.18
_refine_diff_density_max 0.316
_refine_diff_density_min -0.403
_refine_diff_density_rms 0.051
_refine_ls_extinction_coef 0.0044(5)
_refine_ls_extinction_expression Fc^*^=kFc[1+0.001xFc^2^\l^3^/sin(2\q)]^-1/4^
_refine_ls_extinction_method SHELXL
_refine_ls_goodness_of_fit_all 1.046
_refine_ls_goodness_of_fit_obs 1.080
_refine_ls_matrix_type full
_refine_ls_number_parameters 203
_refine_ls_number_reflns 2342
_refine_ls_number_restraints 0
_refine_ls_restrained_S_all 1.046
_refine_ls_restrained_S_obs 1.080
_refine_ls_R_factor_all 0.0428
_refine_ls_R_factor_obs 0.0401
_refine_ls_shift/esd_max 2.384
_refine_ls_shift/esd_mean 0.107
_refine_ls_structure_factor_coef Fsqd
_refine_ls_weighting_details 'w=1/[\s^2^(Fo^2^)+(0.0628P)^2^+0.3784P] where P=(Fo^2^+2Fc^2^)/3'
_refine_ls_weighting_scheme calc
_refine_ls_wR_factor_all 0.1159
_refine_ls_wR_factor_obs 0.1140
_reflns_number_observed 2143
_reflns_number_total 2342
_reflns_observed_criterion >2sigma(I)
_cod_data_source_file ic960441c_6.cif
_cod_data_source_block c:\valery\xray\2146\2146
_cod_depositor_comments
;
The following automatic conversions were performed:

'_refine_ls_weighting_scheme' value 'calc
w=1/[\s^2^(Fo^2^)+(0.0628P)^2^+0.3784P] where P=(Fo^2^+2Fc^2^)/3' was
changed to 'calc'. New tag '_refine_ls_weighting_details' was
created. The value of the new tag was set to
'w=1/[\s^2^(Fo^2^)+(0.0628P)^2^+0.3784P] where P=(Fo^2^+2Fc^2^)/3'.

Automatic conversion script
Id: cif_fix_values 3143 2015-03-26 13:38:13Z robertas 
;
_cod_database_code 4323281

loop_
_symmetry_equiv_pos_as_xyz
'x, y, z'
'-x+1/2, y+1/2, -z'
'-x, -y, -z'
'x-1/2, -y-1/2, z'

loop_
_atom_site_aniso_label
_atom_site_aniso_U_11
_atom_site_aniso_U_22
_atom_site_aniso_U_33
_atom_site_aniso_U_23
_atom_site_aniso_U_13
_atom_site_aniso_U_12
Ni1 0.0423(3) 0.0354(3) 0.0437(3) -0.00542(15) 0.0137(2) 0.00284(14)
O1 0.0589(8) 0.0455(8) 0.0471(7) -0.0045(5) 0.0175(6) 0.0083(5)
O2 0.0502(6) 0.0411(7) 0.0499(6) -0.0047(5) 0.0163(5) 0.0064(5)
C1 0.0725(15) 0.069(2) 0.0494(11) -0.0075(10) 0.0198(10) 0.0069(12)
C2 0.0446(9) 0.0506(10) 0.0487(9) -0.0108(8) 0.0155(7) -0.0036(7)
C3 0.0468(9) 0.0422(10) 0.0579(10) -0.0136(8) 0.0201(8) -0.0014(7)
C4 0.0420(8) 0.0385(9) 0.0603(10) -0.0084(7) 0.0205(7) -0.0010(7)
C5 0.0602(12) 0.0458(12) 0.080(2) -0.0006(10) 0.0258(12) 0.0121(9)
C6 0.0547(11) 0.0528(13) 0.0655(13) -0.0211(10) 0.0237(10) -0.0045(8)
C7 0.0591(12) 0.0628(15) 0.0726(14) -0.0182(11) 0.0306(11) -0.0033(10)
C8 0.0613(11) 0.0615(13) 0.0556(11) -0.0046(9) 0.0271(9) 0.0072(9)
C9 0.0571(12) 0.0636(14) 0.083(2) -0.0066(12) 0.0212(11) 0.0064(10)
C10 0.077(2) 0.068(2) 0.154(3) -0.027(2) 0.054(2) 0.0067(15)
C11 0.115(3) 0.126(3) 0.112(3) -0.062(3) 0.058(2) -0.009(2)
C12 0.180(4) 0.185(5) 0.058(2) -0.035(2) 0.025(2) 0.058(4)
C13 0.144(3) 0.126(3) 0.0540(14) -0.001(2) 0.020(2) 0.064(3)

loop_
_atom_site_label
_atom_site_type_symbol
_atom_site_fract_x
_atom_site_fract_y
_atom_site_fract_z
_atom_site_U_iso_or_equiv
_atom_site_thermal_displace_type
_atom_site_occupancy
_atom_site_calc_flag
_atom_site_refinement_flags
_atom_site_disorder_group
Ni1 Ni 0.0000 0.0000 0.0000 0.0405(2) Uani 1 d S .
O1 O 0.01275(12) -0.0054(2) 0.12532(10) 0.0504(3) Uani 1 d . .
O2 O -0.08226(10) 0.2367(2) -0.02318(8) 0.0471(3) Uani 1 d . .
C1 C 0.0169(2) 0.0859(5) 0.2765(2) 0.0636(6) Uani 1 d . .
H1 H 0.0831(41) 0.0782(76) 0.2995(30) 0.133(15) Uiso 1 d . .
H1' H -0.0202(41) 0.1567(77) 0.3081(33) 0.158(17) Uiso 1 d . .
H1" H 0.0191(33) -0.0517(72) 0.2868(28) 0.105(14) Uiso 1 d . .
C2 C -0.01172(14) 0.1383(3) 0.17346(13) 0.0479(4) Uani 1 d . .
C3 C -0.06194(15) 0.3259(3) 0.13605(13) 0.0482(4) Uani 1 d . .
C4 C -0.09974(14) 0.3578(3) 0.03840(14) 0.0460(4) Uani 1 d . .
C5 C -0.1694(2) 0.5403(4) -0.0064(2) 0.0612(5) Uani 1 d . .
H5 H -0.1316(39) 0.6628(77) 0.0093(30) 0.146(16) Uiso 1 d . .
H5' H -0.2242(30) 0.5449(54) 0.0162(25) 0.101(11) Uiso 1 d . .
H5" H -0.2178(39) 0.4983(58) -0.0637(38) 0.133(17) Uiso 1 d . .
C6 C -0.0789(2) 0.4915(3) 0.2020(2) 0.0567(5) Uani 1 d . .
C7 C -0.1851(2) 0.4717(4) 0.2275(2) 0.0626(6) Uani 1 d . .
C8 C -0.1908(2) 0.6320(3) 0.29836(15) 0.0575(5) Uani 1 d . .
C9 C -0.2592(2) 0.7988(4) 0.2725(2) 0.0684(6) Uani 1 d . .
C10 C -0.2588(3) 0.9488(5) 0.3395(3) 0.0957(11) Uani 1 d . .
C11 C -0.1906(4) 0.9347(8) 0.4301(3) 0.1127(13) Uani 1 d . .
C12 C -0.1214(5) 0.7748(9) 0.4552(2) 0.144(2) Uani 1 d . .
C13 C -0.1224(4) 0.6219(7) 0.3910(2) 0.1112(14) Uani 1 d . .
H6 H -0.0225(26) 0.4947(37) 0.2528(22) 0.069(8) Uiso 1 d . .
H6' H -0.0673(26) 0.6197(56) 0.1831(23) 0.094(10) Uiso 1 d . .
H7 H -0.1911(26) 0.3383(56) 0.2487(22) 0.099(10) Uiso 1 d . .
H7' H -0.2536(25) 0.4842(36) 0.1686(22) 0.072(8) Uiso 1 d . .
H9 H -0.3084(24) 0.8053(44) 0.2129(20) 0.079(8) Uiso 1 d . .
H10 H -0.3041(34) 1.0628(66) 0.3198(27) 0.125(13) Uiso 1 d . .
H11 H -0.1805(37) 1.0431(74) 0.4675(36) 0.148(16) Uiso 1 d . .
H12 H -0.0509(49) 0.7698(93) 0.5170(42) 0.208(23) Uiso 1 d . .
H13 H -0.0756(51) 0.5162(74) 0.4100(39) 0.174(22) Uiso 1 d . .

loop_
_atom_type_symbol
_atom_type_description
_atom_type_scat_dispersion_real
_atom_type_scat_dispersion_imag
_atom_type_scat_source
C C 0.0181 0.0091 'International Tables Vol C Tables 4.2.6.8 and 6.1.1.4'
H H 0.0000 0.0000 'International Tables Vol C Tables 4.2.6.8 and 6.1.1.4'
O O 0.0492 0.0322 'International Tables Vol C Tables 4.2.6.8 and 6.1.1.4'
Ni Ni -3.0029 0.5091 'International Tables Vol C Tables 4.2.6.8 and 6.1.1.4'

loop_
_geom_angle_atom_site_label_1
_geom_angle_atom_site_label_2
_geom_angle_atom_site_label_3
_geom_angle
_geom_angle_site_symmetry_1
_geom_angle_site_symmetry_3
_geom_angle_publ_flag
O1 Ni1 O1 180.0 3 . ?
O1 Ni1 O2 93.65(5) 3 3 ?
O1 Ni1 O2 86.35(5) . 3 ?
O1 Ni1 O2 86.35(5) 3 . ?
O1 Ni1 O2 93.65(5) . . ?
O2 Ni1 O2 180.0 3 . ?
C2 O1 Ni1 127.30(13) . . ?
C4 O2 Ni1 127.08(12) . . ?
C2 C1 H1 108.8(30) . . ?
C2 C1 H1' 115.4(30) . . ?
H1 C1 H1' 118.0(42) . . ?
C2 C1 H1" 112.4(25) . . ?
H1 C1 H1" 84.0(36) . . ?
H1' C1 H1" 114.2(39) . . ?
O1 C2 C3 125.1(2) . . ?
O1 C2 C1 112.8(2) . . ?
C3 C2 C1 122.1(2) . . ?
C4 C3 C2 120.1(2) . . ?
C4 C3 C6 119.9(2) . . ?
C2 C3 C6 120.0(2) . . ?
O2 C4 C3 125.2(2) . . ?
O2 C4 C5 112.4(2) . . ?
C3 C4 C5 122.4(2) . . ?
C4 C5 H5 112.5(28) . . ?
C4 C5 H5' 106.8(23) . . ?
H5 C5 H5' 107.1(33) . . ?
C4 C5 H5" 107.5(25) . . ?
H5 C5 H5" 129.3(36) . . ?
H5' C5 H5" 89.3(36) . . ?
C3 C6 C7 115.3(2) . . ?
C3 C6 H6 109.4(18) . . ?
C7 C6 H6 109.9(20) . . ?
C3 C6 H6' 112.1(20) . . ?
C7 C6 H6' 113.7(20) . . ?
H6 C6 H6' 94.4(25) . . ?
C8 C7 C6 111.6(2) . . ?
C8 C7 H7 112.2(20) . . ?
C6 C7 H7 109.8(20) . . ?
C8 C7 H7' 109.0(15) . . ?
C6 C7 H7' 111.1(16) . . ?
H7 C7 H7' 102.9(23) . . ?
C9 C8 C13 117.4(2) . . ?
C9 C8 C7 121.6(2) . . ?
C13 C8 C7 120.9(2) . . ?
C8 C9 C10 120.0(3) . . ?
C8 C9 H9 119.2(19) . . ?
C10 C9 H9 120.6(18) . . ?
C11 C10 C9 121.3(3) . . ?
C11 C10 H10 120.2(25) . . ?
C9 C10 H10 118.4(25) . . ?
C12 C11 C10 119.0(3) . . ?
C12 C11 H11 119.8(32) . . ?
C10 C11 H11 119.5(33) . . ?
C11 C12 C13 120.7(4) . . ?
C11 C12 H12 124.5(34) . . ?
C13 C12 H12 113.3(33) . . ?
C8 C13 C12 121.6(3) . . ?
C8 C13 H13 119.7(35) . . ?
C12 C13 H13 118.7(35) . . ?

loop_
_geom_bond_atom_site_label_1
_geom_bond_atom_site_label_2
_geom_bond_distance
_geom_bond_site_symmetry_2
_geom_bond_publ_flag
Ni1 O1 1.8251(14) 3 ?
Ni1 O1 1.8251(14) . ?
Ni1 O2 1.8327(12) 3 ?
Ni1 O2 1.8327(12) . ?
O1 C2 1.279(2) . ?
O2 C4 1.285(2) . ?
C1 C2 1.500(3) . ?
C1 H1 0.80(5) . ?
C1 H1' 0.90(5) . ?
C1 H1" 0.91(5) . ?
C2 C3 1.407(3) . ?
C3 C4 1.394(3) . ?
C3 C6 1.521(3) . ?
C4 C5 1.504(3) . ?
C5 H5 0.92(5) . ?
C5 H5' 0.87(4) . ?
C5 H5" 0.92(5) . ?
C6 C7 1.532(3) . ?
C6 H6 0.86(3) . ?
C6 H6' 0.91(4) . ?
C7 C8 1.504(3) . ?
C7 H7 0.94(3) . ?
C7 H7' 1.02(3) . ?
C8 C9 1.368(3) . ?
C8 C13 1.376(4) . ?
C9 C10 1.396(4) . ?
C9 H9 0.91(3) . ?
C10 C11 1.352(6) . ?
C10 H10 0.93(4) . ?
C11 C12 1.338(7) . ?
C11 H11 0.88(5) . ?
C12 C13 1.378(5) . ?
C12 H12 1.06(6) . ?
C13 H13 0.89(5) . ?

loop_
_geom_torsion_atom_site_label_1
_geom_torsion_atom_site_label_2
_geom_torsion_atom_site_label_3
_geom_torsion_atom_site_label_4
_geom_torsion
_geom_torsion_site_symmetry_1
_geom_torsion_site_symmetry_2
_geom_torsion_site_symmetry_3
_geom_torsion_site_symmetry_4
_geom_torsion_publ_flag
C3 C6 C7 C8 175.8(2) . . . . ?
